data_2219108
loop_
_publ_author_name
'Mahmoudi, Ali'
'Hajikazemi, Maryam'
'Khalaj, Mehdi'
'Dehghanpour, Saeed'

_publ_section_title
;
 Bis{2-[(4-bromophenyl)iminomethyl]pyridine-\k^2^<i>N</i>,<i>N</i>'}copper(I)
 tetraphenylborate
;
_journal_coeditor_code NC2107
_journal_issue 8
_journal_name_full 'Acta Crystallographica Section E'
_journal_page_first m1019
_journal_paper_doi 10.1107/S1600536808020679
_journal_volume 64
_journal_year 2008
_chemical_formula_iupac '[Cu (C12 H9 Br N2)2] (C24 H20 B)'
_chemical_formula_moiety 'C24 H18 Br2 Cu N4 +, C24 H20 B -'
_chemical_formula_sum 'C48 H38 B Br2 Cu N4'
_chemical_formula_weight 904.99
_chemical_name_systematic
;
Bis{2-[(4-bromophenyl)iminomethyl]pyridine-\k^2^<i>N</i>,<i>N'</i>}copper(I)
tetraphenylborate
;
_space_group_IT_number 2
_symmetry_cell_setting triclinic
_symmetry_space_group_name_Hall '-P 1'
_symmetry_space_group_name_H-M 'P -1'
_atom_sites_solution_hydrogens geom
_atom_sites_solution_primary direct
_atom_sites_solution_secondary difmap
_audit_creation_method SHELXL-97
_cell_angle_alpha 80.5034(9)
_cell_angle_beta 69.3835(8)
_cell_angle_gamma 89.5465(9)
_cell_formula_units_Z 2
_cell_length_a 11.7198(10)
_cell_length_b 13.1527(11)
_cell_length_c 14.4735(12)
_cell_measurement_reflns_used 7821
_cell_measurement_temperature 193(2)
_cell_measurement_theta_max 27.34
_cell_measurement_theta_min 2.37
_cell_volume 2056.5(3)
_computing_cell_refinement 'SAINT (Bruker, 1997)'
_computing_data_collection 'SMART (Bruker, 1997)'
_computing_data_reduction 'SAINT (Bruker, 1997)'
_computing_molecular_graphics 'SHELXTL (Sheldrick, 2008)'
_computing_publication_material 'SHELXTL (Sheldrick, 2008)'
_computing_structure_refinement 'SHELXL97 (Sheldrick, 2008)'
_computing_structure_solution 'DIRDIF99 (Beurskens <i>et al.</i>,  1999)'
_diffrn_ambient_temperature 193(2)
_diffrn_detector_area_resol_mean 8.192
_diffrn_measured_fraction_theta_full 0.994
_diffrn_measured_fraction_theta_max 0.978
_diffrn_measurement_device_type 'Bruker SMART 1000 CCD area-detector/PLATFORM'
_diffrn_measurement_method \w
_diffrn_radiation_monochromator graphite
_diffrn_radiation_source 'fine-focus sealed tube'
_diffrn_radiation_type MoK\a
_diffrn_radiation_wavelength 0.71073
_diffrn_reflns_av_R_equivalents 0.0216
_diffrn_reflns_av_sigmaI/netI 0.0345
_diffrn_reflns_limit_h_max 15
_diffrn_reflns_limit_h_min -15
_diffrn_reflns_limit_k_max 17
_diffrn_reflns_limit_k_min -17
_diffrn_reflns_limit_l_max 18
_diffrn_reflns_limit_l_min -18
_diffrn_reflns_number 17095
_diffrn_reflns_theta_full 25.25
_diffrn_reflns_theta_max 27.49
_diffrn_reflns_theta_min 1.57
_diffrn_standards_decay_% 0
_diffrn_standards_interval_time 0
_diffrn_standards_number 0
_exptl_absorpt_coefficient_mu 2.513
_exptl_absorpt_correction_T_max 0.423
_exptl_absorpt_correction_T_min 0.339
_exptl_absorpt_correction_type integration
_exptl_absorpt_process_details '(SHELXTL; Sheldrick, 2008)'
_exptl_crystal_colour brown
_exptl_crystal_density_diffrn 1.461
_exptl_crystal_density_method 'not measured'
_exptl_crystal_description prism
_exptl_crystal_F_000 916
_exptl_crystal_size_max 0.67
_exptl_crystal_size_mid 0.37
_exptl_crystal_size_min 0.34
_refine_diff_density_max 0.704
_refine_diff_density_min -0.389
_refine_ls_extinction_method none
_refine_ls_goodness_of_fit_ref 1.029
_refine_ls_hydrogen_treatment constr
_refine_ls_matrix_type full
_refine_ls_number_parameters 505
_refine_ls_number_reflns 9230
_refine_ls_number_restraints 0
_refine_ls_restrained_S_all 1.029
_refine_ls_R_factor_all 0.0512
_refine_ls_R_factor_gt 0.0328
_refine_ls_shift/su_max 0.001
_refine_ls_shift/su_mean 0.000
_refine_ls_structure_factor_coef Fsqd
_refine_ls_weighting_details 'calc w=1/[\s^2^(Fo^2^)+(0.0381P)^2^+0.4988P] where P=(Fo^2^+2Fc^2^)/3'
_refine_ls_weighting_scheme calc
_refine_ls_wR_factor_gt 0.0728
_refine_ls_wR_factor_ref 0.0793
_reflns_number_gt 7124
_reflns_number_total 9230
_reflns_threshold_expression I>2\s(I)
_cod_data_source_file nc2107.cif
_cod_data_source_block I
_cod_database_code 2219108
_cod_database_fobs_code 2219108

loop_
_symmetry_equiv_pos_as_xyz
'x, y, z'
'-x, -y, -z'

loop_
_atom_site_type_symbol
_atom_site_label
_atom_site_fract_x
_atom_site_fract_y
_atom_site_fract_z
_atom_site_U_iso_or_equiv
_atom_site_adp_type
_atom_site_calc_flag
_atom_site_refinement_flags
_atom_site_occupancy
Br Br1 0.49211(2) -0.06504(2) 0.16116(2) 0.04820(8) Uani d . 1
Br Br2 0.47991(2) 0.72688(2) -0.05911(2) 0.05109(8) Uani d . 1
Cu Cu 0.00222(2) 0.30630(2) 0.192415(18) 0.03041(7) Uani d . 1
N N1 -0.10338(15) 0.35066(13) 0.32107(12) 0.0263(4) Uani d . 1
N N2 0.09083(15) 0.23492(13) 0.28111(12) 0.0250(4) Uani d . 1
N N3 -0.07144(16) 0.22149(14) 0.12033(13) 0.0295(4) Uani d . 1
N N4 0.09239(14) 0.37880(13) 0.05029(12) 0.0244(3) Uani d . 1
C C11 -0.2061(2) 0.40192(17) 0.34380(16) 0.0332(5) Uani d . 1
H H11 -0.2324 0.4319 0.2908 0.040 Uiso calc R 1
C C12 -0.2761(2) 0.41345(18) 0.44094(18) 0.0379(5) Uani d . 1
H H12 -0.3497 0.4488 0.4540 0.045 Uiso calc R 1
C C13 -0.2376(2) 0.37322(18) 0.51748(17) 0.0397(5) Uani d . 1
H H13 -0.2835 0.3810 0.5844 0.048 Uiso calc R 1
C C14 -0.1315(2) 0.32138(18) 0.49650(16) 0.0351(5) Uani d . 1
H H14 -0.1024 0.2938 0.5485 0.042 Uiso calc R 1
C C15 -0.06756(18) 0.31009(16) 0.39809(15) 0.0272(4) Uani d . 1
C C16 0.03963(19) 0.24799(16) 0.37211(15) 0.0280(4) Uani d . 1
H H16 0.0708 0.2178 0.4220 0.034 Uiso calc R 1
C C21 0.19111(18) 0.17015(16) 0.25376(15) 0.0261(4) Uani d . 1
C C22 0.2140(2) 0.13170(18) 0.16535(16) 0.0331(5) Uani d . 1
H H22 0.1664 0.1520 0.1249 0.040 Uiso calc R 1
C C23 0.3057(2) 0.06406(18) 0.13577(18) 0.0366(5) Uani d . 1
H H23 0.3221 0.0387 0.0748 0.044 Uiso calc R 1
C C24 0.37296(19) 0.03402(17) 0.19602(17) 0.0331(5) Uani d . 1
C C25 0.3544(2) 0.07447(19) 0.28212(17) 0.0369(5) Uani d . 1
H H25 0.4034 0.0550 0.3216 0.044 Uiso calc R 1
C C26 0.2645(2) 0.14320(18) 0.31047(17) 0.0341(5) Uani d . 1
H H26 0.2526 0.1723 0.3689 0.041 Uiso calc R 1
C C31 -0.1550(2) 0.14279(18) 0.15765(18) 0.0386(5) Uani d . 1
H H31 -0.1820 0.1162 0.2274 0.046 Uiso calc R 1
C C32 -0.2038(2) 0.0985(2) 0.0986(2) 0.0489(7) Uani d . 1
H H32 -0.2641 0.0432 0.1276 0.059 Uiso calc R 1
C C33 -0.1640(2) 0.1356(2) -0.0027(2) 0.0497(7) Uani d . 1
H H33 -0.1970 0.1067 -0.0444 0.060 Uiso calc R 1
C C34 -0.0754(2) 0.21534(18) -0.04318(17) 0.0374(5) Uani d . 1
H H34 -0.0452 0.2411 -0.1132 0.045 Uiso calc R 1
C C35 -0.03165(18) 0.25667(16) 0.02032(15) 0.0274(4) Uani d . 1
C C36 0.06125(18) 0.34185(16) -0.01476(15) 0.0268(4) Uani d . 1
H H36 0.0978 0.3693 -0.0842 0.032 Uiso calc R 1
C C41 0.18453(17) 0.46002(15) 0.01951(14) 0.0242(4) Uani d . 1
C C42 0.25621(19) 0.46230(17) 0.07779(16) 0.0308(5) Uani d . 1
H H42 0.2433 0.4101 0.1349 0.037 Uiso calc R 1
C C43 0.3465(2) 0.53988(18) 0.05357(17) 0.0347(5) Uani d . 1
H H43 0.3964 0.5406 0.0929 0.042 Uiso calc R 1
C C44 0.36266(19) 0.61608(17) -0.02864(17) 0.0320(5) Uani d . 1
C C45 0.2927(2) 0.61523(17) -0.08761(17) 0.0337(5) Uani d . 1
H H45 0.3052 0.6682 -0.1440 0.040 Uiso calc R 1
C C46 0.20372(19) 0.53644(16) -0.06401(15) 0.0289(4) Uani d . 1
H H46 0.1560 0.5347 -0.1049 0.035 Uiso calc R 1
C C51 0.06498(18) 0.24478(16) 0.67108(15) 0.0272(4) Uani d . 1
C C52 -0.0367(2) 0.17432(18) 0.70596(15) 0.0320(5) Uani d . 1
H H52 -0.0238 0.1036 0.7016 0.038 Uiso calc R 1
C C53 -0.1559(2) 0.2044(2) 0.74676(17) 0.0400(6) Uani d . 1
H H53 -0.2223 0.1545 0.7685 0.048 Uiso calc R 1
C C54 -0.1784(2) 0.3061(2) 0.75572(17) 0.0421(6) Uani d . 1
H H54 -0.2596 0.3267 0.7829 0.050 Uiso calc R 1
C C55 -0.0807(2) 0.37743(19) 0.72457(17) 0.0400(5) Uani d . 1
H H55 -0.0944 0.4475 0.7315 0.048 Uiso calc R 1
C C56 0.0373(2) 0.34674(17) 0.68315(16) 0.0325(5) Uani d . 1
H H56 0.1028 0.3974 0.6619 0.039 Uiso calc R 1
C C61 0.23163(19) 0.09653(16) 0.60873(15) 0.0286(4) Uani d . 1
C C62 0.3289(2) 0.04312(17) 0.62508(16) 0.0328(5) Uani d . 1
H H62 0.3750 0.0735 0.6569 0.039 Uiso calc R 1
C C63 0.3606(2) -0.05214(18) 0.59683(18) 0.0407(6) Uani d . 1
H H63 0.4281 -0.0848 0.6084 0.049 Uiso calc R 1
C C64 0.2946(2) -0.09949(18) 0.55202(19) 0.0448(6) Uani d . 1
H H64 0.3161 -0.1647 0.5327 0.054 Uiso calc R 1
C C65 0.1971(2) -0.05103(18) 0.53558(18) 0.0427(6) Uani d . 1
H H65 0.1504 -0.0831 0.5053 0.051 Uiso calc R 1
C C66 0.1670(2) 0.04504(17) 0.56331(16) 0.0352(5) Uani d . 1
H H66 0.0996 0.0771 0.5509 0.042 Uiso calc R 1
C C71 0.28089(18) 0.28595(15) 0.51315(15) 0.0264(4) Uani d . 1
C C72 0.2281(2) 0.35601(16) 0.45882(16) 0.0314(5) Uani d . 1
H H72 0.1451 0.3707 0.4899 0.038 Uiso calc R 1
C C73 0.2919(2) 0.40563(18) 0.36052(17) 0.0392(5) Uani d . 1
H H73 0.2518 0.4523 0.3262 0.047 Uiso calc R 1
C C74 0.4128(2) 0.38701(19) 0.31335(18) 0.0437(6) Uani d . 1
H H74 0.4563 0.4200 0.2465 0.052 Uiso calc R 1
C C75 0.4692(2) 0.3197(2) 0.36488(19) 0.0450(6) Uani d . 1
H H75 0.5527 0.3065 0.3336 0.054 Uiso calc R 1
C C76 0.4051(2) 0.27106(18) 0.46188(17) 0.0368(5) Uani d . 1
H H76 0.4467 0.2255 0.4956 0.044 Uiso calc R 1
C C81 0.2680(2) 0.24384(17) 0.70707(17) 0.0323(5) Uani d . 1
C C82 0.2269(2) 0.1840(2) 0.80372(18) 0.0464(6) Uani d . 1
H H82 0.1689 0.1281 0.8186 0.056 Uiso calc R 1
C C83 0.2680(3) 0.2037(3) 0.8778(2) 0.0700(11) Uani d . 1
H H83 0.2381 0.1613 0.9421 0.084 Uiso calc R 1
C C84 0.3510(4) 0.2833(3) 0.8598(3) 0.0828(13) Uani d . 1
H H84 0.3788 0.2967 0.9111 0.099 Uiso calc R 1
C C85 0.3942(3) 0.3443(3) 0.7657(3) 0.0751(11) Uani d . 1
H H85 0.4520 0.4001 0.7522 0.090 Uiso calc R 1
C C86 0.3530(3) 0.3240(2) 0.6902(2) 0.0524(7) Uani d . 1
H H86 0.3842 0.3663 0.6258 0.063 Uiso calc R 1
B B 0.2094(2) 0.21697(18) 0.62532(17) 0.0264(5) Uani d . 1

loop_
_atom_site_aniso_label
_atom_site_aniso_U_11
_atom_site_aniso_U_22
_atom_site_aniso_U_33
_atom_site_aniso_U_12
_atom_site_aniso_U_13
_atom_site_aniso_U_23
Br1 0.03103(13) 0.04432(15) 0.07066(19) 0.01163(10) -0.01537(12) -0.02038(13)
Br2 0.04489(15) 0.04317(15) 0.06251(18) -0.01618(11) -0.01933(13) -0.00032(13)
Cu 0.03340(15) 0.03807(16) 0.01943(13) 0.00175(11) -0.00992(11) -0.00288(11)
N1 0.0289(9) 0.0250(9) 0.0233(9) -0.0006(7) -0.0080(7) -0.0022(7)
N2 0.0259(8) 0.0265(9) 0.0228(9) 0.0005(7) -0.0092(7) -0.0037(7)
N3 0.0306(9) 0.0318(10) 0.0243(9) -0.0026(8) -0.0091(8) -0.0009(7)
N4 0.0240(8) 0.0255(9) 0.0226(9) 0.0031(7) -0.0075(7) -0.0027(7)
C11 0.0364(12) 0.0323(12) 0.0311(12) 0.0058(9) -0.0130(10) -0.0035(9)
C12 0.0378(12) 0.0357(13) 0.0383(13) 0.0114(10) -0.0099(11) -0.0096(10)
C13 0.0466(14) 0.0406(13) 0.0293(12) 0.0072(11) -0.0067(11) -0.0138(10)
C14 0.0422(13) 0.0402(13) 0.0243(11) 0.0055(10) -0.0121(10) -0.0090(10)
C15 0.0302(11) 0.0273(11) 0.0251(10) -0.0011(8) -0.0103(9) -0.0063(8)
C16 0.0303(11) 0.0308(11) 0.0255(11) 0.0027(9) -0.0134(9) -0.0048(9)
C21 0.0263(10) 0.0259(10) 0.0240(10) -0.0011(8) -0.0071(8) -0.0028(8)
C22 0.0349(12) 0.0397(13) 0.0290(11) 0.0059(10) -0.0154(10) -0.0088(10)
C23 0.0332(12) 0.0420(13) 0.0376(13) 0.0041(10) -0.0118(10) -0.0172(11)
C24 0.0237(10) 0.0283(11) 0.0441(13) 0.0027(9) -0.0071(10) -0.0092(10)
C25 0.0307(12) 0.0448(14) 0.0380(13) 0.0055(10) -0.0165(10) -0.0058(11)
C26 0.0339(12) 0.0408(13) 0.0309(12) 0.0046(10) -0.0143(10) -0.0093(10)
C31 0.0396(13) 0.0400(13) 0.0322(12) -0.0071(10) -0.0117(10) 0.0025(10)
C32 0.0487(15) 0.0456(15) 0.0496(16) -0.0194(12) -0.0195(13) 0.0046(12)
C33 0.0574(16) 0.0521(16) 0.0462(15) -0.0155(13) -0.0264(13) -0.0077(13)
C34 0.0454(13) 0.0408(13) 0.0294(12) -0.0044(11) -0.0171(11) -0.0063(10)
C35 0.0262(10) 0.0298(11) 0.0256(11) 0.0014(8) -0.0093(9) -0.0029(9)
C36 0.0261(10) 0.0311(11) 0.0215(10) 0.0036(8) -0.0075(8) -0.0021(8)
C41 0.0225(9) 0.0257(10) 0.0219(10) 0.0038(8) -0.0040(8) -0.0062(8)
C42 0.0321(11) 0.0331(12) 0.0256(11) 0.0001(9) -0.0097(9) -0.0018(9)
C43 0.0335(12) 0.0396(13) 0.0335(12) -0.0007(10) -0.0151(10) -0.0064(10)
C44 0.0252(10) 0.0288(11) 0.0378(13) -0.0027(9) -0.0055(9) -0.0071(10)
C45 0.0339(12) 0.0307(12) 0.0319(12) 0.0005(9) -0.0095(10) 0.0021(9)
C46 0.0281(10) 0.0331(11) 0.0259(11) 0.0037(9) -0.0105(9) -0.0044(9)
C51 0.0311(11) 0.0295(11) 0.0219(10) 0.0025(9) -0.0103(9) -0.0048(8)
C52 0.0357(12) 0.0336(12) 0.0265(11) -0.0013(9) -0.0116(9) -0.0035(9)
C53 0.0325(12) 0.0560(16) 0.0278(12) -0.0060(11) -0.0088(10) -0.0011(11)
C54 0.0312(12) 0.0616(17) 0.0320(13) 0.0112(11) -0.0090(10) -0.0096(12)
C55 0.0432(13) 0.0406(14) 0.0339(13) 0.0133(11) -0.0100(11) -0.0091(11)
C56 0.0336(11) 0.0313(12) 0.0299(12) 0.0023(9) -0.0077(9) -0.0062(9)
C61 0.0338(11) 0.0226(10) 0.0223(10) -0.0017(8) -0.0027(9) -0.0009(8)
C62 0.0323(11) 0.0276(11) 0.0316(12) -0.0003(9) -0.0039(9) -0.0030(9)
C63 0.0360(12) 0.0308(12) 0.0450(14) 0.0070(10) -0.0024(11) -0.0048(11)
C64 0.0508(15) 0.0269(12) 0.0446(15) 0.0014(11) -0.0005(12) -0.0098(11)
C65 0.0581(16) 0.0299(12) 0.0376(13) -0.0073(11) -0.0121(12) -0.0095(10)
C66 0.0447(13) 0.0274(11) 0.0314(12) 0.0002(10) -0.0116(10) -0.0035(9)
C71 0.0301(11) 0.0227(10) 0.0298(11) -0.0008(8) -0.0137(9) -0.0062(8)
C72 0.0379(12) 0.0285(11) 0.0297(11) 0.0038(9) -0.0130(10) -0.0082(9)
C73 0.0583(16) 0.0289(12) 0.0319(12) 0.0040(11) -0.0194(12) -0.0018(10)
C74 0.0543(16) 0.0372(14) 0.0307(13) -0.0051(12) -0.0073(12) 0.0013(10)
C75 0.0336(12) 0.0465(15) 0.0459(15) -0.0055(11) -0.0059(11) -0.0012(12)
C76 0.0316(12) 0.0373(13) 0.0390(13) -0.0011(10) -0.0128(10) 0.0014(10)
C81 0.0370(12) 0.0327(12) 0.0350(12) 0.0163(9) -0.0189(10) -0.0142(10)
C82 0.0527(15) 0.0594(17) 0.0346(13) 0.0339(13) -0.0205(12) -0.0190(12)
C83 0.085(2) 0.105(3) 0.0425(17) 0.067(2) -0.0395(17) -0.0407(18)
C84 0.099(3) 0.117(3) 0.088(3) 0.079(3) -0.074(2) -0.079(3)
C85 0.079(2) 0.068(2) 0.124(3) 0.0302(18) -0.072(2) -0.062(2)
C86 0.0624(17) 0.0432(15) 0.074(2) 0.0143(13) -0.0445(16) -0.0260(14)
B 0.0315(12) 0.0233(11) 0.0259(12) 0.0030(9) -0.0121(10) -0.0046(9)

loop_
_atom_type_symbol
_atom_type_description
_atom_type_scat_dispersion_real
_atom_type_scat_dispersion_imag
_atom_type_scat_source
C C 0.0033 0.0016 'International Tables Vol C Tables 4.2.6.8 and 6.1.1.4'
H H 0.0000 0.0000 'International Tables Vol C Tables 4.2.6.8 and 6.1.1.4'
B B 0.0013 0.0007 'International Tables Vol C Tables 4.2.6.8 and 6.1.1.4'
N N 0.0061 0.0033 'International Tables Vol C Tables 4.2.6.8 and 6.1.1.4'
Cu Cu 0.3201 1.2651 'International Tables Vol C Tables 4.2.6.8 and 6.1.1.4'
Br Br -0.2901 2.4595 'International Tables Vol C Tables 4.2.6.8 and 6.1.1.4'

loop_
_geom_angle_atom_site_label_1
_geom_angle_atom_site_label_2
_geom_angle_atom_site_label_3
_geom_angle
_geom_angle_publ_flag
N1 Cu N4 135.35(7) y
N1 Cu N3 120.47(7) y
N4 Cu N3 81.51(7) y
N1 Cu N2 82.60(7) y
N4 Cu N2 122.20(7) y
N3 Cu N2 119.62(7) y
C11 N1 C15 116.88(18) ?
C11 N1 Cu 131.53(14) ?
C15 N1 Cu 111.15(13) ?
C16 N2 C21 120.81(17) ?
C16 N2 Cu 111.51(14) ?
C21 N2 Cu 127.49(13) ?
C31 N3 C35 118.01(18) ?
C31 N3 Cu 129.64(15) ?
C35 N3 Cu 112.25(13) ?
C36 N4 C41 120.62(17) ?
C36 N4 Cu 112.89(14) ?
C41 N4 Cu 126.46(13) ?
N1 C11 C12 123.3(2) ?
N1 C11 H11 118.4 ?
C12 C11 H11 118.4 ?
C13 C12 C11 119.0(2) ?
C13 C12 H12 120.5 ?
C11 C12 H12 120.5 ?
C12 C13 C14 119.2(2) ?
C12 C13 H13 120.4 ?
C14 C13 H13 120.4 ?
C13 C14 C15 118.9(2) ?
C13 C14 H14 120.5 ?
C15 C14 H14 120.5 ?
N1 C15 C14 122.72(19) ?
N1 C15 C16 115.62(17) ?
C14 C15 C16 121.57(19) ?
N2 C16 C15 119.06(18) ?
N2 C16 H16 120.5 ?
C15 C16 H16 120.5 ?
C22 C21 C26 119.3(2) ?
C22 C21 N2 116.76(18) ?
C26 C21 N2 123.91(18) ?
C23 C22 C21 120.6(2) ?
C23 C22 H22 119.7 ?
C21 C22 H22 119.7 ?
C24 C23 C22 119.0(2) ?
C24 C23 H23 120.5 ?
C22 C23 H23 120.5 ?
C23 C24 C25 121.0(2) ?
C23 C24 Br1 119.73(17) ?
C25 C24 Br1 119.22(17) ?
C26 C25 C24 119.7(2) ?
C26 C25 H25 120.1 ?
C24 C25 H25 120.1 ?
C25 C26 C21 120.1(2) ?
C25 C26 H26 119.9 ?
C21 C26 H26 119.9 ?
N3 C31 C32 122.5(2) ?
N3 C31 H31 118.8 ?
C32 C31 H31 118.8 ?
C33 C32 C31 119.1(2) ?
C33 C32 H32 120.5 ?
C31 C32 H32 120.5 ?
C32 C33 C34 119.3(2) ?
C32 C33 H33 120.3 ?
C34 C33 H33 120.3 ?
C35 C34 C33 118.5(2) ?
C35 C34 H34 120.8 ?
C33 C34 H34 120.8 ?
N3 C35 C34 122.58(19) ?
N3 C35 C36 114.60(17) ?
C34 C35 C36 122.83(19) ?
N4 C36 C35 118.61(18) ?
N4 C36 H36 120.7 ?
C35 C36 H36 120.7 ?
C42 C41 C46 119.52(19) ?
C42 C41 N4 117.29(18) ?
C46 C41 N4 123.18(17) ?
C43 C42 C41 120.7(2) ?
C43 C42 H42 119.7 ?
C41 C42 H42 119.7 ?
C44 C43 C42 118.91(19) ?
C44 C43 H43 120.5 ?
C42 C43 H43 120.5 ?
C45 C44 C43 121.4(2) ?
C45 C44 Br2 118.99(17) ?
C43 C44 Br2 119.61(16) ?
C44 C45 C46 119.5(2) ?
C44 C45 H45 120.2 ?
C46 C45 H45 120.2 ?
C45 C46 C41 119.99(19) ?
C45 C46 H46 120.0 ?
C41 C46 H46 120.0 ?
C56 C51 C52 114.76(19) ?
C56 C51 B 118.81(18) ?
C52 C51 B 126.31(19) ?
C53 C52 C51 122.4(2) ?
C53 C52 H52 118.8 ?
C51 C52 H52 118.8 ?
C54 C53 C52 120.5(2) ?
C54 C53 H53 119.7 ?
C52 C53 H53 119.7 ?
C53 C54 C55 118.9(2) ?
C53 C54 H54 120.5 ?
C55 C54 H54 120.5 ?
C54 C55 C56 120.0(2) ?
C54 C55 H55 120.0 ?
C56 C55 H55 120.0 ?
C55 C56 C51 123.4(2) ?
C55 C56 H56 118.3 ?
C51 C56 H56 118.3 ?
C62 C61 C66 114.67(19) ?
C62 C61 B 122.13(18) ?
C66 C61 B 122.54(19) ?
C63 C62 C61 122.9(2) ?
C63 C62 H62 118.5 ?
C61 C62 H62 118.5 ?
C64 C63 C62 120.3(2) ?
C64 C63 H63 119.9 ?
C62 C63 H63 119.9 ?
C65 C64 C63 119.1(2) ?
C65 C64 H64 120.4 ?
C63 C64 H64 120.4 ?
C64 C65 C66 120.0(2) ?
C64 C65 H65 120.0 ?
C66 C65 H65 120.0 ?
C65 C66 C61 122.9(2) ?
C65 C66 H66 118.5 ?
C61 C66 H66 118.5 ?
C72 C71 C76 114.5(2) ?
C72 C71 B 125.94(19) ?
C76 C71 B 119.46(18) ?
C71 C72 C73 122.9(2) ?
C71 C72 H72 118.6 ?
C73 C72 H72 118.6 ?
C74 C73 C72 120.2(2) ?
C74 C73 H73 119.9 ?
C72 C73 H73 119.9 ?
C75 C74 C73 118.8(2) ?
C75 C74 H74 120.6 ?
C73 C74 H74 120.6 ?
C74 C75 C76 120.4(2) ?
C74 C75 H75 119.8 ?
C76 C75 H75 119.8 ?
C75 C76 C71 123.2(2) ?
C75 C76 H76 118.4 ?
C71 C76 H76 118.4 ?
C86 C81 C82 116.0(2) ?
C86 C81 B 125.4(2) ?
C82 C81 B 118.6(2) ?
C83 C82 C81 122.3(3) ?
C83 C82 H82 118.9 ?
C81 C82 H82 118.9 ?
C84 C83 C82 120.8(3) ?
C84 C83 H83 119.6 ?
C82 C83 H83 119.6 ?
C83 C84 C85 119.0(3) ?
C83 C84 H84 120.5 ?
C85 C84 H84 120.5 ?
C84 C85 C86 120.2(3) ?
C84 C85 H85 119.9 ?
C86 C85 H85 119.9 ?
C81 C86 C85 121.7(3) ?
C81 C86 H86 119.2 ?
C85 C86 H86 119.2 ?
C61 B C81 110.40(17) ?
C61 B C51 114.88(17) ?
C81 B C51 104.67(16) ?
C61 B C71 104.24(16) ?
C81 B C71 111.07(17) ?
C51 B C71 111.72(16) ?

loop_
_geom_bond_atom_site_label_1
_geom_bond_atom_site_label_2
_geom_bond_distance
_geom_bond_publ_flag
Br1 C24 1.896(2) ?
Br2 C44 1.897(2) ?
Cu N1 2.0158(17) y
Cu N4 2.0237(16) y
Cu N3 2.0278(17) y
Cu N2 2.0331(16) y
N1 C11 1.339(3) ?
N1 C15 1.354(3) ?
N2 C16 1.281(3) ?
N2 C21 1.425(3) ?
N3 C31 1.335(3) ?
N3 C35 1.354(3) ?
N4 C36 1.285(2) ?
N4 C41 1.424(3) ?
C11 C12 1.389(3) ?
C11 H11 0.9500 ?
C12 C13 1.366(3) ?
C12 H12 0.9500 ?
C13 C14 1.376(3) ?
C13 H13 0.9500 ?
C14 C15 1.389(3) ?
C14 H14 0.9500 ?
C15 C16 1.463(3) ?
C16 H16 0.9500 ?
C21 C22 1.391(3) ?
C21 C26 1.391(3) ?
C22 C23 1.384(3) ?
C22 H22 0.9500 ?
C23 C24 1.379(3) ?
C23 H23 0.9500 ?
C24 C25 1.382(3) ?
C25 C26 1.378(3) ?
C25 H25 0.9500 ?
C26 H26 0.9500 ?
C31 C32 1.382(3) ?
C31 H31 0.9500 ?
C32 C33 1.375(4) ?
C32 H32 0.9500 ?
C33 C34 1.381(3) ?
C33 H33 0.9500 ?
C34 C35 1.380(3) ?
C34 H34 0.9500 ?
C35 C36 1.463(3) ?
C36 H36 0.9500 ?
C41 C42 1.388(3) ?
C41 C46 1.390(3) ?
C42 C43 1.386(3) ?
C42 H42 0.9500 ?
C43 C44 1.381(3) ?
C43 H43 0.9500 ?
C44 C45 1.377(3) ?
C45 C46 1.388(3) ?
C45 H45 0.9500 ?
C46 H46 0.9500 ?
C51 C56 1.402(3) ?
C51 C52 1.405(3) ?
C51 B 1.648(3) ?
C52 C53 1.395(3) ?
C52 H52 0.9500 ?
C53 C54 1.379(4) ?
C53 H53 0.9500 ?
C54 C55 1.381(3) ?
C54 H54 0.9500 ?
C55 C56 1.387(3) ?
C55 H55 0.9500 ?
C56 H56 0.9500 ?
C61 C62 1.404(3) ?
C61 C66 1.404(3) ?
C61 B 1.646(3) ?
C62 C63 1.389(3) ?
C62 H62 0.9500 ?
C63 C64 1.379(4) ?
C63 H63 0.9500 ?
C64 C65 1.378(4) ?
C64 H64 0.9500 ?
C65 C66 1.394(3) ?
C65 H65 0.9500 ?
C66 H66 0.9500 ?
C71 C72 1.395(3) ?
C71 C76 1.411(3) ?
C71 B 1.652(3) ?
C72 C73 1.401(3) ?
C72 H72 0.9500 ?
C73 C74 1.379(3) ?
C73 H73 0.9500 ?
C74 C75 1.378(4) ?
C74 H74 0.9500 ?
C75 C76 1.383(3) ?
C75 H75 0.9500 ?
C76 H76 0.9500 ?
C81 C86 1.387(3) ?
C81 C82 1.406(3) ?
C81 B 1.647(3) ?
C82 C83 1.380(4) ?
C82 H82 0.9500 ?
C83 C84 1.362(5) ?
C83 H83 0.9500 ?
C84 C85 1.385(5) ?
C84 H84 0.9500 ?
C85 C86 1.403(4) ?
C85 H85 0.9500 ?
C86 H86 0.9500 ?

loop_
_geom_torsion_atom_site_label_1
_geom_torsion_atom_site_label_2
_geom_torsion_atom_site_label_3
_geom_torsion_atom_site_label_4
_geom_torsion
N4 Cu N1 C11 56.5(2)
N3 Cu N1 C11 -54.1(2)
N2 Cu N1 C11 -174.2(2)
N4 Cu N1 C15 -131.45(13)
N3 Cu N1 C15 117.95(14)
N2 Cu N1 C15 -2.18(13)
N1 Cu N2 C16 1.75(14)
N4 Cu N2 C16 141.75(14)
N3 Cu N2 C16 -119.20(14)
N1 Cu N2 C21 176.71(17)
N4 Cu N2 C21 -43.30(18)
N3 Cu N2 C21 55.75(18)
N1 Cu N3 C31 -41.1(2)
N4 Cu N3 C31 -179.4(2)
N2 Cu N3 C31 58.3(2)
N1 Cu N3 C35 135.06(14)
N4 Cu N3 C35 -3.25(14)
N2 Cu N3 C35 -125.58(14)
N1 Cu N4 C36 -123.84(14)
N3 Cu N4 C36 1.50(14)
N2 Cu N4 C36 121.28(14)
N1 Cu N4 C41 58.28(18)
N3 Cu N4 C41 -176.38(16)
N2 Cu N4 C41 -56.60(17)
C15 N1 C11 C12 -0.9(3)
Cu N1 C11 C12 170.75(17)
N1 C11 C12 C13 1.8(4)
C11 C12 C13 C14 -0.8(4)
C12 C13 C14 C15 -1.0(4)
C11 N1 C15 C14 -1.0(3)
Cu N1 C15 C14 -174.33(17)
C11 N1 C15 C16 175.56(18)
Cu N1 C15 C16 2.3(2)
C13 C14 C15 N1 2.0(3)
C13 C14 C15 C16 -174.4(2)
C21 N2 C16 C15 -176.37(17)
Cu N2 C16 C15 -1.0(2)
N1 C15 C16 N2 -0.9(3)
C14 C15 C16 N2 175.8(2)
C16 N2 C21 C22 158.5(2)
Cu N2 C21 C22 -16.1(3)
C16 N2 C21 C26 -20.7(3)
Cu N2 C21 C26 164.72(16)
C26 C21 C22 C23 2.5(3)
N2 C21 C22 C23 -176.7(2)
C21 C22 C23 C24 1.0(3)
C22 C23 C24 C25 -3.4(4)
C22 C23 C24 Br1 176.13(17)
C23 C24 C25 C26 2.3(4)
Br1 C24 C25 C26 -177.25(17)
C24 C25 C26 C21 1.3(3)
C22 C21 C26 C25 -3.7(3)
N2 C21 C26 C25 175.5(2)
C35 N3 C31 C32 -1.7(3)
Cu N3 C31 C32 174.20(19)
N3 C31 C32 C33 0.9(4)
C31 C32 C33 C34 0.7(4)
C32 C33 C34 C35 -1.4(4)
C31 N3 C35 C34 0.9(3)
Cu N3 C35 C34 -175.68(17)
C31 N3 C35 C36 -179.05(19)
Cu N3 C35 C36 4.3(2)
C33 C34 C35 N3 0.6(3)
C33 C34 C35 C36 -179.4(2)
C41 N4 C36 C35 178.46(17)
Cu N4 C36 C35 0.4(2)
N3 C35 C36 N4 -3.3(3)
C34 C35 C36 N4 176.7(2)
C36 N4 C41 C42 -148.37(19)
Cu N4 C41 C42 29.4(2)
C36 N4 C41 C46 32.7(3)
Cu N4 C41 C46 -149.60(16)
C46 C41 C42 C43 0.0(3)
N4 C41 C42 C43 -178.97(19)
C41 C42 C43 C44 1.1(3)
C42 C43 C44 C45 -1.2(3)
C42 C43 C44 Br2 176.76(17)
C43 C44 C45 C46 0.2(3)
Br2 C44 C45 C46 -177.81(16)
C44 C45 C46 C41 1.0(3)
C42 C41 C46 C45 -1.1(3)
N4 C41 C46 C45 177.86(19)
C56 C51 C52 C53 1.7(3)
B C51 C52 C53 177.76(19)
C51 C52 C53 C54 -1.0(3)
C52 C53 C54 C55 -0.6(3)
C53 C54 C55 C56 1.3(3)
C54 C55 C56 C51 -0.5(3)
C52 C51 C56 C55 -1.0(3)
B C51 C56 C55 -177.4(2)
C66 C61 C62 C63 1.3(3)
B C61 C62 C63 -169.6(2)
C61 C62 C63 C64 -1.1(4)
C62 C63 C64 C65 0.1(4)
C63 C64 C65 C66 0.6(4)
C64 C65 C66 C61 -0.3(4)
C62 C61 C66 C65 -0.6(3)
B C61 C66 C65 170.3(2)
C76 C71 C72 C73 1.6(3)
B C71 C72 C73 -174.54(19)
C71 C72 C73 C74 -0.6(3)
C72 C73 C74 C75 -0.5(4)
C73 C74 C75 C76 0.6(4)
C74 C75 C76 C71 0.5(4)
C72 C71 C76 C75 -1.5(3)
B C71 C76 C75 174.9(2)
C86 C81 C82 C83 0.2(3)
B C81 C82 C83 -177.6(2)
C81 C82 C83 C84 0.2(4)
C82 C83 C84 C85 -0.2(4)
C83 C84 C85 C86 -0.1(4)
C82 C81 C86 C85 -0.6(3)
B C81 C86 C85 177.1(2)
C84 C85 C86 C81 0.6(4)
C62 C61 B C81 -25.8(3)
C66 C61 B C81 163.98(19)
C62 C61 B C51 -143.88(19)
C66 C61 B C51 45.9(3)
C62 C61 B C71 93.5(2)
C66 C61 B C71 -76.7(2)
C86 C81 B C61 124.4(2)
C82 C81 B C61 -58.0(2)
C86 C81 B C51 -111.4(2)
C82 C81 B C51 66.2(2)
C86 C81 B C71 9.3(3)
C82 C81 B C71 -173.12(18)
C56 C51 B C61 -176.98(18)
C52 C51 B C61 7.1(3)
C56 C51 B C81 61.8(2)
C52 C51 B C81 -114.1(2)
C56 C51 B C71 -58.5(2)
C52 C51 B C71 125.6(2)
C72 C71 B C61 121.5(2)
C76 C71 B C61 -54.4(2)
C72 C71 B C81 -119.6(2)
C76 C71 B C81 64.5(2)
C72 C71 B C51 -3.1(3)
C76 C71 B C51 -179.04(18)
